data_1547526
loop_
_publ_author_name
'Buckley, Laura E. R.'
'Coe, Benjamin J.'
'Rusanova, Daniela'
'Joshi, Vishwas D.'
'S\'anchez, Sergio'
'Jir\'asek, Michael'
'V\'avra, Jan'
'Khobragade, Dushant'
'Severa, Luk\'a\<s'
'C\'isa\<rov\'a, Ivana'
'\<Saman, David'
'Pohl, Radek'
'Clays, Koen'
'Depotter, Griet'
'Brunschwig, Bruce S.'
'Tepl\'y, Filip'

_publ_section_title
;
 Tunable Chiral Second-Order Nonlinear Optical Chromophores Based on
 Helquat Dications.
;
_journal_issue 31
_journal_name_full 'The journal of physical chemistry. A'
_journal_page_first 5842
_journal_page_last 5855
_journal_paper_doi 10.1021/acs.jpca.7b06057
_journal_volume 121
_journal_year 2017
_chemical_compound_source 'synthesized by the authors'
_chemical_formula_moiety 'C33 H28 N2 O, 2(F6 P), C2 H3 N'
_chemical_formula_sum 'C35 H31 F12 N3 O P2'
_chemical_formula_weight 799.57
_space_group_crystal_system orthorhombic
_space_group_IT_number 61
_space_group_name_Hall '-P 2ac 2ab'
_space_group_name_H-M_alt 'P b c a'
_symmetry_space_group_name_Hall '-P 2ac 2ab'
_symmetry_space_group_name_H-M 'P b c a'
_atom_sites_solution_hydrogens geom
_audit_creation_method SHELXL-2014/7
_cell_angle_alpha 90
_cell_angle_beta 90
_cell_angle_gamma 90
_cell_formula_units_Z 8
_cell_length_a 13.7030(10)
_cell_length_b 22.2261(15)
_cell_length_c 23.0660(16)
_cell_measurement_reflns_used 9921
_cell_measurement_temperature 150(2)
_cell_measurement_theta_max 25.8
_cell_measurement_theta_min 2.95
_cell_volume 7025.1(9)
_computing_cell_refinement 'Bruker SAINT'
_computing_data_collection 'Bruker APEX2'
_computing_data_reduction 'Bruker SAINT'
_computing_structure_refinement 'SHELXL-2014/7 (Sheldrick, 2014)'
_computing_structure_solution 'SHELXS-97 (Sheldrick, 2008)'
_diffrn_ambient_temperature 150(2)
_diffrn_measured_fraction_theta_full 0.998
_diffrn_measured_fraction_theta_max 0.997
_diffrn_measurement_device_type 'Bruker APEX-II CCD'
_diffrn_measurement_method '\f and \w scans'
_diffrn_radiation_type MoK\a
_diffrn_radiation_wavelength 0.71073
_diffrn_reflns_av_R_equivalents 0.0564
_diffrn_reflns_av_unetI/netI 0.0438
_diffrn_reflns_Laue_measured_fraction_full 0.998
_diffrn_reflns_Laue_measured_fraction_max 0.997
_diffrn_reflns_limit_h_max 14
_diffrn_reflns_limit_h_min -16
_diffrn_reflns_limit_k_max 27
_diffrn_reflns_limit_k_min -24
_diffrn_reflns_limit_l_max 27
_diffrn_reflns_limit_l_min -28
_diffrn_reflns_number 35176
_diffrn_reflns_point_group_measured_fraction_full 0.998
_diffrn_reflns_point_group_measured_fraction_max 0.997
_diffrn_reflns_theta_full 25.242
_diffrn_reflns_theta_max 25.998
_diffrn_reflns_theta_min 1.766
_diffrn_source 'fine-focus sealed tube'
_exptl_absorpt_coefficient_mu 0.222
_exptl_absorpt_correction_T_max 0.9557
_exptl_absorpt_correction_T_min 0.877
_exptl_absorpt_correction_type multi-scan
_exptl_absorpt_process_details
;
SADABS-2014/5 - Bruker AXS area detector scaling and absorption correction
;
_exptl_crystal_colour red
_exptl_crystal_density_diffrn 1.512
_exptl_crystal_description plate
_exptl_crystal_F_000 3264
_exptl_crystal_size_max 0.604
_exptl_crystal_size_mid 0.462
_exptl_crystal_size_min 0.206
_refine_diff_density_max 0.566
_refine_diff_density_min -0.495
_refine_diff_density_rms 0.065
_refine_ls_extinction_method none
_refine_ls_goodness_of_fit_ref 1.029
_refine_ls_hydrogen_treatment constr
_refine_ls_matrix_type full
_refine_ls_number_parameters 504
_refine_ls_number_reflns 6877
_refine_ls_number_restraints 0
_refine_ls_restrained_S_all 1.029
_refine_ls_R_factor_all 0.0892
_refine_ls_R_factor_gt 0.0623
_refine_ls_shift/su_max 0.000
_refine_ls_shift/su_mean 0.000
_refine_ls_structure_factor_coef Fsqd
_refine_ls_weighting_details 'w=1/[\s^2^(Fo^2^)+(0.0693P)^2^+11.9083P] where P=(Fo^2^+2Fc^2^)/3'
_refine_ls_weighting_scheme calc
_refine_ls_wR_factor_gt 0.1546
_refine_ls_wR_factor_ref 0.1753
_reflns_Friedel_coverage 0.000
_reflns_number_gt 4967
_reflns_number_total 6877
_reflns_threshold_expression 'I > 2\s(I)'
_cod_data_source_file jp7b06057_si_002.cif
_cod_data_source_block dkft52_teply_uochb
_cod_database_code 1547526
_shelx_shelxl_version_number 2014/7
_shelx_space_group_comment
;
The symmetry employed for this shelxl refinement is uniquely defined
by the following loop, which should always be used as a source of
symmetry information in preference to the above space-group names.
They are only intended as comments.
;
_shelx_estimated_absorpt_t_min 0.877
_shelx_estimated_absorpt_t_max 0.956

loop_
_space_group_symop_operation_xyz
'x, y, z'
'x+1/2, -y+1/2, -z'
'-x, y+1/2, -z+1/2'
'-x+1/2, -y, z+1/2'
'-x, -y, -z'
'-x-1/2, y-1/2, z'
'x, -y-1/2, z-1/2'
'x-1/2, y, -z-1/2'

loop_
_atom_site_label
_atom_site_type_symbol
_atom_site_fract_x
_atom_site_fract_y
_atom_site_fract_z
_atom_site_U_iso_or_equiv
_atom_site_adp_type
_atom_site_occupancy
_atom_site_site_symmetry_order
_atom_site_calc_flag
_atom_site_refinement_flags_posn
_atom_site_refinement_flags_adp
_atom_site_refinement_flags_occupancy
_atom_site_disorder_assembly
_atom_site_disorder_group
C1 C 0.5059(2) 0.74288(13) -0.01286(12) 0.0275(6) Uani 1 1 d . . . . .
H1 H 0.4970 0.7849 -0.0182 0.033 Uiso 1 1 calc R U . . .
C2 C 0.4798(2) 0.71704(13) 0.04030(12) 0.0273(6) Uani 1 1 d . . . . .
C3 C 0.4947(2) 0.65497(14) 0.04668(13) 0.0326(7) Uani 1 1 d . . . . .
H3 H 0.4797 0.6357 0.0823 0.039 Uiso 1 1 calc R U . . .
C4 C 0.5309(2) 0.62244(13) 0.00125(14) 0.0334(7) Uani 1 1 d . . . . .
H4 H 0.5399 0.5803 0.0056 0.040 Uiso 1 1 calc R U . . .
N5 N 0.55417(18) 0.64864(11) -0.04972(11) 0.0307(6) Uani 1 1 d . . . . .
C6 C 0.5886(3) 0.61151(15) -0.09908(14) 0.0401(8) Uani 1 1 d . . . . .
H6A H 0.5785 0.5683 -0.0907 0.048 Uiso 1 1 calc R U . . .
H6B H 0.6590 0.6184 -0.1059 0.048 Uiso 1 1 calc R U . . .
C7 C 0.5300(3) 0.63004(16) -0.15199(15) 0.0472(9) Uani 1 1 d . . . . .
H7A H 0.5518 0.6066 -0.1861 0.057 Uiso 1 1 calc R U . . .
H7B H 0.4600 0.6214 -0.1454 0.057 Uiso 1 1 calc R U . . .
C8 C 0.5436(2) 0.69569(16) -0.16327(14) 0.0373(7) Uani 1 1 d . . . . .
C9 C 0.5368(2) 0.71967(19) -0.21886(14) 0.0464(9) Uani 1 1 d . . . . .
H9 H 0.5249 0.6937 -0.2508 0.056 Uiso 1 1 calc R U . . .
C10 C 0.5471(2) 0.7802(2) -0.22800(14) 0.0473(9) Uani 1 1 d . . . . .
H10 H 0.5375 0.7962 -0.2658 0.057 Uiso 1 1 calc R U . . .
C11 C 0.5711(2) 0.81837(17) -0.18295(14) 0.0381(8) Uani 1 1 d . . . . .
C12 C 0.5829(3) 0.88489(18) -0.19214(16) 0.0498(10) Uani 1 1 d . . . . .
H12A H 0.6511 0.8939 -0.2034 0.060 Uiso 1 1 calc R U . . .
H12B H 0.5395 0.8983 -0.2239 0.060 Uiso 1 1 calc R U . . .
C13 C 0.5578(3) 0.91803(17) -0.13740(17) 0.0516(10) Uani 1 1 d . . . . .
H13A H 0.5689 0.9617 -0.1428 0.062 Uiso 1 1 calc R U . . .
H13B H 0.4881 0.9117 -0.1277 0.062 Uiso 1 1 calc R U . . .
C15 C 0.6671(3) 0.93450(17) -0.05515(17) 0.0535(10) Uani 1 1 d . . . . .
H15 H 0.6569 0.9764 -0.0602 0.064 Uiso 1 1 calc R U . . .
N14 N 0.6202(2) 0.89510(12) -0.08968(12) 0.0408(7) Uani 1 1 d . . . . .
C16 C 0.7288(3) 0.91500(18) -0.01333(17) 0.0554(10) Uani 1 1 d . . . . .
H16 H 0.7605 0.9430 0.0115 0.067 Uiso 1 1 calc R U . . .
C17 C 0.7454(3) 0.85367(18) -0.00695(15) 0.0460(9) Uani 1 1 d . . . . .
H17 H 0.7892 0.8394 0.0218 0.055 Uiso 1 1 calc R U . . .
C18 C 0.6974(2) 0.81354(15) -0.04294(13) 0.0339(7) Uani 1 1 d . . . . .
H18 H 0.7090 0.7716 -0.0392 0.041 Uiso 1 1 calc R U . . .
C19 C 0.6325(2) 0.83436(14) -0.08438(13) 0.0310(6) Uani 1 1 d . . . . .
C20 C 0.5841(2) 0.79491(14) -0.12684(12) 0.0295(6) Uani 1 1 d . . . . .
C21 C 0.5629(2) 0.73372(14) -0.11629(12) 0.0293(6) Uani 1 1 d . . . . .
C22 C 0.5441(2) 0.70933(13) -0.05773(12) 0.0270(6) Uani 1 1 d . . . . .
C23 C 0.4362(2) 0.75548(13) 0.08456(13) 0.0293(6) Uani 1 1 d . . . . .
H23 H 0.4352 0.7976 0.0776 0.035 Uiso 1 1 calc R U . . .
C24 C 0.3978(2) 0.73548(13) 0.13413(12) 0.0287(6) Uani 1 1 d . . . . .
H24 H 0.4026 0.6935 0.1413 0.034 Uiso 1 1 calc R U . . .
C25 C 0.3492(2) 0.77131(13) 0.17831(12) 0.0268(6) Uani 1 1 d . . . . .
C26 C 0.3190(2) 0.74381(13) 0.22880(12) 0.0285(6) Uani 1 1 d . . . . .
H26 H 0.3308 0.7020 0.2338 0.034 Uiso 1 1 calc R U . . .
C27 C 0.2710(2) 0.77592(14) 0.27317(12) 0.0301(6) Uani 1 1 d . . . . .
C28 C 0.2403(2) 0.74771(15) 0.32536(13) 0.0361(7) Uani 1 1 d . . . . .
H28 H 0.2564 0.7067 0.3322 0.043 Uiso 1 1 calc R U . . .
C29 C 0.1881(3) 0.77879(15) 0.36566(14) 0.0405(8) Uani 1 1 d . . . . .
H29 H 0.1681 0.7595 0.4004 0.049 Uiso 1 1 calc R U . . .
C30 C 0.1636(2) 0.83958(16) 0.35591(14) 0.0395(8) Uani 1 1 d . . . . .
C31 C 0.1957(2) 0.86964(14) 0.30732(13) 0.0350(7) Uani 1 1 d . . . . .
H31 H 0.1807 0.9110 0.3019 0.042 Uiso 1 1 calc R U . . .
C32 C 0.2515(2) 0.83798(13) 0.26530(12) 0.0299(6) Uani 1 1 d . . . . .
C33 C 0.2847(2) 0.86592(14) 0.21371(13) 0.0339(7) Uani 1 1 d . . . . .
H33 H 0.2736 0.9077 0.2082 0.041 Uiso 1 1 calc R U . . .
C34 C 0.3321(2) 0.83426(14) 0.17189(13) 0.0314(7) Uani 1 1 d . . . . .
H34 H 0.3542 0.8543 0.1380 0.038 Uiso 1 1 calc R U . . .
C35 C 0.0752(3) 0.92538(17) 0.38938(18) 0.0592(11) Uani 1 1 d . . . . .
H35A H 0.1325 0.9517 0.3869 0.089 Uiso 1 1 calc R U . . .
H35B H 0.0342 0.9380 0.4220 0.089 Uiso 1 1 calc R U . . .
H35C H 0.0377 0.9281 0.3533 0.089 Uiso 1 1 calc R U . . .
O1 O 0.10620(19) 0.86497(11) 0.39805(11) 0.0500(6) Uani 1 1 d . . . . .
N1S N 0.3947(4) 0.5264(3) 0.9241(2) 0.122(2) Uani 1 1 d . . . . .
C1S C 0.3670(3) 0.5023(2) 0.88504(19) 0.0669(13) Uani 1 1 d . . . . .
C2S C 0.3304(3) 0.4727(2) 0.83437(18) 0.0659(12) Uani 1 1 d . . . . .
H1S H 0.2593 0.4771 0.8327 0.099 Uiso 1 1 calc R U . . .
H2S H 0.3473 0.4299 0.8360 0.099 Uiso 1 1 calc R U . . .
H3S H 0.3597 0.4908 0.7997 0.099 Uiso 1 1 calc R U . . .
P1 P 0.36519(7) 0.55180(4) 0.19093(5) 0.0454(3) Uani 1 1 d . . . . .
F1 F 0.3381(2) 0.58462(11) 0.24922(10) 0.0736(7) Uani 1 1 d . . . . .
F2 F 0.4243(2) 0.50278(12) 0.22623(15) 0.0980(10) Uani 1 1 d . . . . .
F3 F 0.2688(2) 0.51237(12) 0.19545(19) 0.1220(14) Uani 1 1 d . . . . .
F4 F 0.30655(14) 0.60153(9) 0.15525(9) 0.0502(5) Uani 1 1 d . . . . .
F5 F 0.46035(15) 0.59313(11) 0.18602(9) 0.0572(6) Uani 1 1 d . . . . .
F6 F 0.3934(3) 0.52067(15) 0.13226(15) 0.1281(15) Uani 1 1 d . . . . .
P2 P 0.31368(11) 0.88841(8) 0.97283(8) 0.0415(4) Uani 0.8 1 d . . P A 1
F7 F 0.4157(6) 0.8889(3) 1.0094(3) 0.125(3) Uani 0.8 1 d . . P A 1
F8 F 0.3727(3) 0.84740(16) 0.92754(16) 0.0774(9) Uani 0.8 1 d . . P A 1
F9 F 0.2219(2) 0.88071(16) 0.93067(15) 0.0761(9) Uani 0.8 1 d . . P A 1
F10 F 0.2478(3) 0.93021(15) 1.01194(19) 0.0926(14) Uani 0.8 1 d . . P A 1
F11 F 0.3476(2) 0.94751(16) 0.93981(17) 0.0728(12) Uani 0.8 1 d . . P A 1
F12 F 0.28163(19) 0.83168(11) 1.00714(11) 0.0709(7) Uani 1 1 d . . . . .
P2B P 0.3354(6) 0.9009(4) 0.9858(4) 0.0415(4) Uani 0.2 1 d . . P A 2
F7B F 0.410(3) 0.8794(16) 0.9880(15) 0.125(3) Uani 0.2 1 d . . P A 2
F8B F 0.3215(11) 0.8789(6) 0.9188(7) 0.0774(9) Uani 0.2 1 d . . P A 2
F9B F 0.3361(8) 0.9244(4) 1.0491(4) 0.038(2) Uani 0.2 1 d . . P A 2
F10B F 0.2225(14) 0.9183(7) 0.9738(8) 0.0926(14) Uani 0.2 1 d . . P A 2
F11B F 0.3822(11) 0.9617(8) 0.9642(8) 0.0728(12) Uani 0.2 1 d . . P A 2

loop_
_atom_site_aniso_label
_atom_site_aniso_U_11
_atom_site_aniso_U_22
_atom_site_aniso_U_33
_atom_site_aniso_U_23
_atom_site_aniso_U_13
_atom_site_aniso_U_12
C1 0.0260(14) 0.0244(14) 0.0320(15) -0.0001(12) 0.0011(12) 0.0025(11)
C2 0.0234(13) 0.0267(14) 0.0318(15) -0.0003(12) -0.0009(11) 0.0011(11)
C3 0.0312(15) 0.0308(16) 0.0360(16) 0.0027(13) 0.0029(13) 0.0014(12)
C4 0.0311(15) 0.0228(15) 0.0463(18) 0.0028(13) -0.0002(14) 0.0012(12)
N5 0.0283(13) 0.0268(13) 0.0369(14) -0.0048(11) 0.0008(11) 0.0020(10)
C6 0.0452(19) 0.0307(17) 0.0443(19) -0.0137(14) 0.0043(15) 0.0072(14)
C7 0.051(2) 0.046(2) 0.045(2) -0.0186(16) -0.0045(16) 0.0032(17)
C8 0.0276(15) 0.048(2) 0.0364(17) -0.0086(15) -0.0011(13) 0.0086(14)
C9 0.0352(18) 0.073(3) 0.0309(17) -0.0127(17) -0.0044(14) 0.0135(17)
C10 0.0325(17) 0.080(3) 0.0288(17) 0.0089(17) 0.0002(14) 0.0104(18)
C11 0.0188(14) 0.059(2) 0.0369(17) 0.0092(15) 0.0025(12) 0.0030(14)
C12 0.0310(17) 0.065(2) 0.053(2) 0.0294(19) -0.0007(15) -0.0029(16)
C13 0.042(2) 0.042(2) 0.070(3) 0.0221(19) 0.0067(18) 0.0046(16)
C15 0.066(3) 0.0357(19) 0.059(2) -0.0057(18) 0.019(2) -0.0103(18)
N14 0.0391(15) 0.0341(15) 0.0490(17) 0.0054(13) 0.0169(13) -0.0004(12)
C16 0.066(3) 0.050(2) 0.050(2) -0.0136(19) 0.012(2) -0.020(2)
C17 0.0438(19) 0.058(2) 0.0356(18) -0.0063(16) 0.0033(15) -0.0088(17)
C18 0.0287(15) 0.0401(18) 0.0329(16) -0.0016(14) 0.0051(13) -0.0020(13)
C19 0.0262(14) 0.0343(16) 0.0325(16) 0.0024(13) 0.0103(12) 0.0011(12)
C20 0.0209(13) 0.0373(17) 0.0305(15) 0.0048(13) 0.0046(11) 0.0048(12)
C21 0.0230(13) 0.0357(16) 0.0291(15) -0.0038(13) -0.0003(12) 0.0081(12)
C22 0.0218(13) 0.0276(14) 0.0317(15) -0.0012(12) -0.0010(11) 0.0015(11)
C23 0.0306(15) 0.0234(14) 0.0339(16) 0.0012(12) 0.0003(13) 0.0014(12)
C24 0.0302(15) 0.0251(14) 0.0309(15) 0.0035(12) -0.0011(12) 0.0021(12)
C25 0.0230(13) 0.0295(15) 0.0280(15) 0.0012(12) -0.0012(11) 0.0000(11)
C26 0.0283(14) 0.0236(14) 0.0336(15) 0.0032(12) -0.0001(12) 0.0038(11)
C27 0.0259(14) 0.0327(16) 0.0317(15) -0.0010(13) -0.0005(12) -0.0012(12)
C28 0.0387(17) 0.0342(17) 0.0352(17) 0.0055(14) 0.0017(14) -0.0018(14)
C29 0.0469(19) 0.0407(19) 0.0338(17) 0.0002(14) 0.0072(15) -0.0072(15)
C30 0.0398(18) 0.0455(19) 0.0333(17) -0.0109(15) 0.0054(14) -0.0069(15)
C31 0.0363(17) 0.0300(16) 0.0387(17) -0.0058(13) 0.0029(14) -0.0025(13)
C32 0.0307(15) 0.0268(15) 0.0323(15) -0.0025(12) -0.0006(13) 0.0005(12)
C33 0.0396(17) 0.0254(15) 0.0367(17) 0.0020(13) 0.0005(14) 0.0028(13)
C34 0.0343(16) 0.0298(16) 0.0301(15) 0.0045(13) 0.0025(13) -0.0009(13)
C35 0.070(3) 0.044(2) 0.064(3) -0.0187(19) 0.025(2) 0.0015(19)
O1 0.0561(15) 0.0476(15) 0.0461(14) -0.0121(12) 0.0191(12) -0.0053(12)
N1S 0.110(4) 0.176(5) 0.080(3) -0.062(3) 0.043(3) -0.092(4)
C1S 0.057(3) 0.086(3) 0.058(3) -0.019(2) 0.024(2) -0.031(2)
C2S 0.055(2) 0.085(3) 0.057(2) -0.017(2) 0.000(2) 0.006(2)
P1 0.0458(5) 0.0227(4) 0.0676(6) -0.0027(4) -0.0059(4) 0.0037(4)
F1 0.096(2) 0.0696(16) 0.0549(13) 0.0078(13) 0.0290(13) 0.0054(14)
F2 0.097(2) 0.0500(15) 0.147(3) 0.0330(17) -0.017(2) 0.0249(15)
F3 0.088(2) 0.0424(15) 0.235(4) 0.033(2) -0.037(2) -0.0359(15)
F4 0.0396(11) 0.0416(11) 0.0693(14) 0.0063(10) -0.0141(10) -0.0017(9)
F5 0.0369(11) 0.0742(16) 0.0606(13) 0.0163(11) -0.0065(10) -0.0039(10)
F6 0.171(4) 0.096(2) 0.117(3) -0.073(2) -0.026(2) 0.058(2)
P2 0.0316(9) 0.0380(9) 0.0550(11) 0.0165(7) 0.0034(6) 0.0003(6)
F7 0.124(3) 0.107(4) 0.145(6) 0.070(4) -0.110(4) -0.077(3)
F8 0.068(2) 0.067(2) 0.097(2) -0.0041(19) 0.0270(19) 0.0042(16)
F9 0.0576(19) 0.079(2) 0.092(2) 0.0095(19) -0.0177(17) 0.0073(16)
F10 0.113(3) 0.055(2) 0.109(3) -0.028(2) 0.062(3) -0.0103(19)
F11 0.054(2) 0.055(2) 0.110(3) 0.046(2) 0.0203(18) 0.0076(16)
F12 0.0708(16) 0.0562(14) 0.0857(17) 0.0287(13) 0.0001(13) -0.0129(12)
P2B 0.0316(9) 0.0380(9) 0.0550(11) 0.0165(7) 0.0034(6) 0.0003(6)
F7B 0.124(3) 0.107(4) 0.145(6) 0.070(4) -0.110(4) -0.077(3)
F8B 0.068(2) 0.067(2) 0.097(2) -0.0041(19) 0.0270(19) 0.0042(16)
F9B 0.059(6) 0.027(5) 0.028(4) -0.001(4) 0.016(4) 0.009(4)
F10B 0.113(3) 0.055(2) 0.109(3) -0.028(2) 0.062(3) -0.0103(19)
F11B 0.054(2) 0.055(2) 0.110(3) 0.046(2) 0.0203(18) 0.0076(16)

loop_
_atom_type_symbol
_atom_type_description
_atom_type_scat_dispersion_real
_atom_type_scat_dispersion_imag
_atom_type_scat_source
C C 0.0033 0.0016 'International Tables Vol C Tables 4.2.6.8 and 6.1.1.4'
H H 0.0000 0.0000 'International Tables Vol C Tables 4.2.6.8 and 6.1.1.4'
N N 0.0061 0.0033 'International Tables Vol C Tables 4.2.6.8 and 6.1.1.4'
O O 0.0106 0.0060 'International Tables Vol C Tables 4.2.6.8 and 6.1.1.4'
F F 0.0171 0.0103 'International Tables Vol C Tables 4.2.6.8 and 6.1.1.4'
P P 0.1023 0.0942 'International Tables Vol C Tables 4.2.6.8 and 6.1.1.4'

loop_
_geom_angle_atom_site_label_1
_geom_angle_atom_site_label_2
_geom_angle_atom_site_label_3
_geom_angle
C22 C1 C2 122.2(3)
C22 C1 H1 118.9
C2 C1 H1 118.9
C1 C2 C3 117.3(3)
C1 C2 C23 118.5(3)
C3 C2 C23 124.2(3)
C4 C3 C2 119.5(3)
C4 C3 H3 120.2
C2 C3 H3 120.2
N5 C4 C3 121.7(3)
N5 C4 H4 119.2
C3 C4 H4 119.2
C4 N5 C22 121.3(2)
C4 N5 C6 120.2(3)
C22 N5 C6 118.5(3)
N5 C6 C7 107.3(3)
N5 C6 H6A 110.2
C7 C6 H6A 110.2
N5 C6 H6B 110.2
C7 C6 H6B 110.2
H6A C6 H6B 108.5
C8 C7 C6 109.8(3)
C8 C7 H7A 109.7
C6 C7 H7A 109.7
C8 C7 H7B 109.7
C6 C7 H7B 109.7
H7A C7 H7B 108.2
C9 C8 C21 119.7(3)
C9 C8 C7 121.7(3)
C21 C8 C7 118.6(3)
C10 C9 C8 120.8(3)
C10 C9 H9 119.6
C8 C9 H9 119.6
C9 C10 C11 120.8(3)
C9 C10 H10 119.6
C11 C10 H10 119.6
C10 C11 C20 119.7(3)
C10 C11 C12 121.6(3)
C20 C11 C12 118.7(3)
C13 C12 C11 109.8(3)
C13 C12 H12A 109.7
C11 C12 H12A 109.7
C13 C12 H12B 109.7
C11 C12 H12B 109.7
H12A C12 H12B 108.2
N14 C13 C12 108.8(3)
N14 C13 H13A 109.9
C12 C13 H13A 109.9
N14 C13 H13B 109.9
C12 C13 H13B 109.9
H13A C13 H13B 108.3
N14 C15 C16 120.7(4)
N14 C15 H15 119.6
C16 C15 H15 119.6
C15 N14 C19 122.1(3)
C15 N14 C13 119.4(3)
C19 N14 C13 118.5(3)
C15 C16 C17 119.4(4)
C15 C16 H16 120.3
C17 C16 H16 120.3
C18 C17 C16 119.4(4)
C18 C17 H17 120.3
C16 C17 H17 120.3
C17 C18 C19 120.2(3)
C17 C18 H18 119.9
C19 C18 H18 119.9
N14 C19 C18 118.1(3)
N14 C19 C20 118.3(3)
C18 C19 C20 123.3(3)
C11 C20 C21 119.3(3)
C11 C20 C19 116.6(3)
C21 C20 C19 123.5(3)
C8 C21 C20 119.2(3)
C8 C21 C22 116.9(3)
C20 C21 C22 123.1(3)
N5 C22 C1 118.0(3)
N5 C22 C21 117.9(2)
C1 C22 C21 123.6(3)
C24 C23 C2 124.5(3)
C24 C23 H23 117.8
C2 C23 H23 117.8
C23 C24 C25 126.7(3)
C23 C24 H24 116.6
C25 C24 H24 116.6
C26 C25 C34 118.2(3)
C26 C25 C24 119.1(3)
C34 C25 C24 122.7(3)
C25 C26 C27 121.9(3)
C25 C26 H26 119.0
C27 C26 H26 119.0
C26 C27 C32 119.2(3)
C26 C27 C28 122.0(3)
C32 C27 C28 118.8(3)
C29 C28 C27 120.7(3)
C29 C28 H28 119.7
C27 C28 H28 119.7
C28 C29 C30 120.2(3)
C28 C29 H29 119.9
C30 C29 H29 119.9
O1 C30 C31 124.1(3)
O1 C30 C29 114.7(3)
C31 C30 C29 121.3(3)
C30 C31 C32 119.1(3)
C30 C31 H31 120.4
C32 C31 H31 120.4
C27 C32 C33 118.3(3)
C27 C32 C31 119.8(3)
C33 C32 C31 121.9(3)
C34 C33 C32 121.5(3)
C34 C33 H33 119.2
C32 C33 H33 119.2
C33 C34 C25 120.8(3)
C33 C34 H34 119.6
C25 C34 H34 119.6
O1 C35 H35A 109.5
O1 C35 H35B 109.5
H35A C35 H35B 109.5
O1 C35 H35C 109.5
H35A C35 H35C 109.5
H35B C35 H35C 109.5
C30 O1 C35 117.4(3)
N1S C1S C2S 178.6(7)
C1S C2S H1S 109.5
C1S C2S H2S 109.5
H1S C2S H2S 109.5
C1S C2S H3S 109.5
H1S C2S H3S 109.5
H2S C2S H3S 109.5
F6 P1 F1 178.5(2)
F6 P1 F2 90.81(19)
F1 P1 F2 90.02(17)
F6 P1 F3 91.0(2)
F1 P1 F3 90.2(2)
F2 P1 F3 90.66(17)
F6 P1 F4 89.12(16)
F1 P1 F4 90.04(13)
F2 P1 F4 179.49(16)
F3 P1 F4 89.85(14)
F6 P1 F5 89.5(2)
F1 P1 F5 89.24(14)
F2 P1 F5 90.85(15)
F3 P1 F5 178.39(15)
F4 P1 F5 88.64(11)
F12 P2 F10 91.43(19)
F12 P2 F11 178.0(2)
F10 P2 F11 87.4(2)
F12 P2 F9 90.04(17)
F10 P2 F9 87.8(2)
F11 P2 F9 91.5(2)
F12 P2 F8 90.75(19)
F10 P2 F8 173.9(3)
F11 P2 F8 90.6(2)
F9 P2 F8 86.5(2)
F12 P2 F7 89.1(3)
F10 P2 F7 101.0(4)
F11 P2 F7 89.5(3)
F9 P2 F7 171.2(4)
F8 P2 F7 84.8(4)
F7B P2B F9B 95.4(19)
F7B P2B F11B 90.4(17)
F9B P2B F11B 90.4(9)
F7B P2B F10B 166.9(18)
F9B P2B F10B 95.0(9)
F11B P2B F10B 97.5(9)
F7B P2B F8B 91.2(19)
F9B P2B F8B 173.4(9)
F11B P2B F8B 90.2(10)
F10B P2B F8B 78.3(9)
F7B P2B F12 89.9(16)
F9B P2B F12 91.9(6)
F11B P2B F12 177.6(9)
F10B P2B F12 81.8(6)
F8B P2B F12 87.4(6)

loop_
_geom_bond_atom_site_label_1
_geom_bond_atom_site_label_2
_geom_bond_distance
C1 C22 1.379(4)
C1 C2 1.400(4)
C1 H1 0.9500
C2 C3 1.402(4)
C2 C23 1.459(4)
C3 C4 1.366(4)
C3 H3 0.9500
C4 N5 1.350(4)
C4 H4 0.9500
N5 C22 1.368(4)
N5 C6 1.483(4)
C6 C7 1.518(5)
C6 H6A 0.9900
C6 H6B 0.9900
C7 C8 1.494(5)
C7 H7A 0.9900
C7 H7B 0.9900
C8 C9 1.392(5)
C8 C21 1.399(4)
C9 C10 1.369(5)
C9 H9 0.9500
C10 C11 1.381(5)
C10 H10 0.9500
C11 C20 1.407(4)
C11 C12 1.502(5)
C12 C13 1.502(6)
C12 H12A 0.9900
C12 H12B 0.9900
C13 N14 1.484(5)
C13 H13A 0.9900
C13 H13B 0.9900
C15 N14 1.347(5)
C15 C16 1.354(6)
C15 H15 0.9500
N14 C19 1.366(4)
C16 C17 1.390(6)
C16 H16 0.9500
C17 C18 1.385(5)
C17 H17 0.9500
C18 C19 1.385(4)
C18 H18 0.9500
C19 C20 1.472(4)
C20 C21 1.412(4)
C21 C22 1.478(4)
C23 C24 1.335(4)
C23 H23 0.9500
C24 C25 1.454(4)
C24 H24 0.9500
C25 C26 1.379(4)
C25 C34 1.426(4)
C26 C27 1.410(4)
C26 H26 0.9500
C27 C32 1.417(4)
C27 C28 1.421(4)
C28 C29 1.361(5)
C28 H28 0.9500
C29 C30 1.410(5)
C29 H29 0.9500
C30 O1 1.372(4)
C30 C31 1.377(5)
C31 C32 1.421(4)
C31 H31 0.9500
C32 C33 1.417(4)
C33 C34 1.360(4)
C33 H33 0.9500
C34 H34 0.9500
C35 O1 1.422(4)
C35 H35A 0.9800
C35 H35B 0.9800
C35 H35C 0.9800
N1S C1S 1.115(6)
C1S C2S 1.432(6)
C2S H1S 0.9800
C2S H2S 0.9800
C2S H3S 0.9800
P1 F6 1.568(3)
P1 F1 1.574(3)
P1 F2 1.583(3)
P1 F3 1.588(3)
P1 F4 1.595(2)
P1 F5 1.599(2)
P2 F12 1.552(3)
P2 F10 1.578(4)
P2 F11 1.588(4)
P2 F9 1.599(3)
P2 F8 1.605(4)
P2 F7 1.632(5)
F12 P2B 1.776(8)
P2B F7B 1.13(4)
P2B F9B 1.550(12)
P2B F11B 1.576(17)
P2B F10B 1.62(2)
P2B F8B 1.633(17)
